data_7055101
loop_
_publ_author_name
'Smirnov, Andrey S.'
'Yandanova, Ekaterina S.'
'Bokach, Nadezhda A.'
'Starova, Galina L.'
'Gurzhiy, Vladislav V.'
'Avdontceva, Margarita S.'
'Zolotarev, Andrey A.'
'Kukushkin, Vadim Yu.'

_publ_section_title
;
 Zinc(ii)-mediated generation of 5-amino substituted
 2,3-dihydro-1,2,4-oxadiazoles and their further ZnII-catalyzed and
 O2-involving transformations
;
_journal_issue 12
_journal_name_full 'New J. Chem.'
_journal_page_first 9330
_journal_paper_doi 10.1039/C5NJ02061A
_journal_volume 39
_journal_year 2015
_chemical_formula_moiety 'C23 H23 N3 O'
_chemical_formula_sum 'C23 H23 N3 O'
_chemical_formula_weight 357.44
_chemical_name_systematic
;
 ? 
;
_space_group_crystal_system triclinic
_space_group_IT_number 2
_space_group_name_Hall '-P 1'
_space_group_name_H-M_alt 'P -1'
_symmetry_space_group_name_Hall '-P 1'
_symmetry_space_group_name_H-M 'P -1'
_atom_sites_solution_hydrogens geom
_atom_sites_solution_primary direct
_atom_sites_solution_secondary difmap
_audit_creation_date 2014-09-02
_audit_creation_method
;
  Olex2 1.2-ac2
  (compiled 2012.03.27 svn.r2268, GUI svn.r4156)
;
_audit_update_record
;
2015-06-26 deposited with the CCDC.
2015-09-09 downloaded from the CCDC.
;
_cell_angle_alpha 101.637(6)
_cell_angle_beta 93.380(6)
_cell_angle_gamma 92.887(7)
_cell_formula_units_Z 2
_cell_length_a 6.1591(5)
_cell_length_b 12.0853(10)
_cell_length_c 12.7889(9)
_cell_measurement_reflns_used 2156
_cell_measurement_temperature 100(2)
_cell_measurement_theta_max 28.4250
_cell_measurement_theta_min 3.4340
_cell_volume 928.86(13)
_computing_cell_refinement
;
CrysAlisPro, Agilent Technologies,
Version 1.171.36.32 (release 02-08-2013 CrysAlis171 .NET)
(compiled Aug  2 2013,16:46:58)
;
_computing_data_collection
;
CrysAlisPro, Agilent Technologies,
Version 1.171.36.32 (release 02-08-2013 CrysAlis171 .NET)
(compiled Aug  2 2013,16:46:58)
;
_computing_data_reduction
;
CrysAlisPro, Agilent Technologies,
Version 1.171.36.32 (release 02-08-2013 CrysAlis171 .NET)
(compiled Aug  2 2013,16:46:58)
;
_computing_molecular_graphics
;
O. V. Dolomanov, L. J. Bourhis, R. J. Gildea, J. A. K. Howard and H. Puschmann,
OLEX2: a complete structure solution, refinement and analysis program.
J. Appl. Cryst. (2009). 42, 339-341.
;
_computing_publication_material
;
O. V. Dolomanov, L. J. Bourhis, R. J. Gildea, J. A. K. Howard and H. Puschmann,
OLEX2: a complete structure solution, refinement and analysis program.
J. Appl. Cryst. (2009). 42, 339-341.
;
_computing_structure_refinement
;
SHELXL, G.M. Sheldrick, Acta Cryst.
(2008). A64, 112-122
;
_computing_structure_solution
;
SHELXS, G.M. Sheldrick, Acta Cryst.
(2008). A64, 112-122
;
_diffrn_ambient_temperature 100(2)
_diffrn_detector_area_resol_mean 16.2096
_diffrn_measured_fraction_theta_full 0.9992
_diffrn_measured_fraction_theta_max 0.9992
_diffrn_measurement_details
;
  1 omega  -55.00  -28.00   1.0000   15.0000
omega____ theta____ kappa____ phi______ frames
    -      -18.0339  101.0000  105.0000 27

  2 omega  -11.00   24.00   1.0000   15.0000
omega____ theta____ kappa____ phi______ frames
    -      -18.0339 -101.0000    1.0000 35

  3 omega  -11.00   48.00   1.0000   15.0000
omega____ theta____ kappa____ phi______ frames
    -       18.9714 -101.0000    1.0000 59

  4 omega   23.00   51.00   1.0000   15.0000
omega____ theta____ kappa____ phi______ frames
    -      -18.0339   57.0000    0.0000 28

  5 omega  -87.00    3.00   1.0000   15.0000
omega____ theta____ kappa____ phi______ frames
    -      -18.0339  -57.0000 -150.0000 90

  6 omega  -90.00    1.00   1.0000   15.0000
omega____ theta____ kappa____ phi______ frames
    -      -18.0339  -38.0000   90.0000 91

  7 omega   16.00   67.00   1.0000   15.0000
omega____ theta____ kappa____ phi______ frames
    -       18.9714   38.0000  120.0000 51

  8 omega  -13.00   12.00   1.0000   15.0000
omega____ theta____ kappa____ phi______ frames
    -      -18.0339  -99.0000   90.0000 25
;
_diffrn_measurement_device_type 'Xcalibur, Eos'
_diffrn_measurement_method '\w scans'
_diffrn_orient_matrix_UB_11 0.0904563000
_diffrn_orient_matrix_UB_12 0.0293494000
_diffrn_orient_matrix_UB_13 0.0326041000
_diffrn_orient_matrix_UB_21 -0.0320992000
_diffrn_orient_matrix_UB_22 -0.0242502000
_diffrn_orient_matrix_UB_23 0.0432334000
_diffrn_orient_matrix_UB_31 0.0644238000
_diffrn_orient_matrix_UB_32 -0.0464319000
_diffrn_orient_matrix_UB_33 -0.0170414000
_diffrn_radiation_monochromator graphite
_diffrn_radiation_type 'Mo K\a'
_diffrn_radiation_wavelength 0.7107
_diffrn_reflns_av_R_equivalents 0.0397
_diffrn_reflns_av_unetI/netI 0.0558
_diffrn_reflns_limit_h_max 7
_diffrn_reflns_limit_h_min -6
_diffrn_reflns_limit_k_max 15
_diffrn_reflns_limit_k_min -15
_diffrn_reflns_limit_l_max 16
_diffrn_reflns_limit_l_min -16
_diffrn_reflns_number 7545
_diffrn_reflns_theta_full 27.49
_diffrn_reflns_theta_max 27.49
_diffrn_reflns_theta_min 2.60
_diffrn_source 'Enhance (Mo) X-ray Source'
_exptl_absorpt_coefficient_mu 0.080
_exptl_absorpt_correction_T_max 1.00000
_exptl_absorpt_correction_T_min 0.74191
_exptl_absorpt_correction_type multi-scan
_exptl_absorpt_process_details
;
CrysAlisPro, Agilent Technologies,
Version 1.171.36.32 (release 02-08-2013 CrysAlis171 .NET)
(compiled Aug  2 2013,16:46:58)
Empirical absorption correction using spherical harmonics,
 implemented in SCALE3 ABSPACK scaling algorithm.
;
_exptl_crystal_colour colorless
_exptl_crystal_density_diffrn 1.278
_exptl_crystal_density_method 'not measured'
_exptl_crystal_description prizm
_exptl_crystal_F_000 380
_exptl_crystal_size_max 0.34
_exptl_crystal_size_mid 0.28
_exptl_crystal_size_min 0.16
_refine_diff_density_max 0.504
_refine_diff_density_min -0.333
_refine_diff_density_rms 0.079
_refine_ls_extinction_method none
_refine_ls_goodness_of_fit_ref 1.070
_refine_ls_hydrogen_treatment constr
_refine_ls_matrix_type full
_refine_ls_number_parameters 246
_refine_ls_number_reflns 4080
_refine_ls_number_restraints 0
_refine_ls_restrained_S_all 1.070
_refine_ls_R_factor_all 0.0720
_refine_ls_R_factor_gt 0.0585
_refine_ls_shift/su_max 0.001
_refine_ls_shift/su_mean 0.000
_refine_ls_structure_factor_coef Fsqd
_refine_ls_weighting_details 'calc w=1/[\s^2^(Fo^2^)+(0.1019P)^2^+0.0576P] where P=(Fo^2^+2Fc^2^)/3'
_refine_ls_weighting_scheme calc
_refine_ls_wR_factor_gt 0.1566
_refine_ls_wR_factor_ref 0.1728
_reflns_number_gt 3285
_reflns_number_total 4080
_reflns_threshold_expression >2sigma(I)
_cod_data_source_file c5nj02061a3.cif
_cod_data_source_block sas210
_cod_depositor_comments 'Adding full bibliography for 7055098--7055106.cif.'
_cod_original_cell_volume 928.85(13)
_cod_database_code 7055101
_chemical_oxdiff_formula 'C23 H23 N3 O1'
_reflns_odcompleteness_completeness 99.92
_reflns_odcompleteness_iscentric 1
_reflns_odcompleteness_theta 26.32

loop_
_space_group_symop_id
_space_group_symop_operation_xyz
1 'x, y, z'
2 '-x, -y, -z'

loop_
_atom_site_label
_atom_site_type_symbol
_atom_site_fract_x
_atom_site_fract_y
_atom_site_fract_z
_atom_site_U_iso_or_equiv
_atom_site_adp_type
_atom_site_occupancy
_atom_site_symmetry_multiplicity
_atom_site_calc_flag
_atom_site_refinement_flags
O1 O 0.26089(18) 0.70239(9) 0.12959(9) 0.0149(3) Uani 1 1 d .
N1 N -0.0387(2) 0.66365(11) 0.21546(10) 0.0137(3) Uani 1 1 d .
N2 N 0.3220(2) 0.74701(11) 0.24360(10) 0.0134(3) Uani 1 1 d .
C14 C 0.3996(3) 1.03554(14) 0.17857(13) 0.0177(4) Uani 1 1 d .
H14 H 0.2688 1.0655 0.1992 0.021 Uiso 1 1 calc R
C65 C -0.1014(3) 0.80101(14) 0.41762(13) 0.0163(4) Uani 1 1 d .
H65 H -0.2118 0.7857 0.3630 0.020 Uiso 1 1 calc R
C10 C 0.6424(3) 0.88441(14) 0.16332(13) 0.0168(4) Uani 1 1 d .
H10 H 0.6769 0.8136 0.1748 0.020 Uiso 1 1 calc R
C9 C 0.4479(3) 0.92900(13) 0.19721(12) 0.0144(4) Uani 1 1 d .
N3 N -0.0573(2) 0.64082(12) 0.02735(11) 0.0187(3) Uani 1 1 d .
C75 C 0.4330(3) 0.53373(14) 0.28090(13) 0.0168(4) Uani 1 1 d .
H75 H 0.5307 0.5800 0.2537 0.020 Uiso 1 1 calc R
C1 C 0.1507(3) 0.68537(13) 0.29442(12) 0.0128(3) Uani 1 1 d .
C12 C 0.7373(3) 1.05187(16) 0.09639(14) 0.0231(4) Uani 1 1 d .
H12 H 0.8344 1.0928 0.0634 0.028 Uiso 1 1 calc R
C8 C 0.2943(3) 0.86967(13) 0.25865(13) 0.0142(3) Uani 1 1 d .
H8A H 0.3178 0.9036 0.3342 0.017 Uiso 1 1 calc R
H8B H 0.1455 0.8812 0.2359 0.017 Uiso 1 1 calc R
C64 C -0.1370(3) 0.86919(14) 0.51561(13) 0.0187(4) Uani 1 1 d .
H64 H -0.2720 0.8992 0.5264 0.022 Uiso 1 1 calc R
C63 C 0.0268(3) 0.89282(14) 0.59715(13) 0.0189(4) Uani 1 1 d .
H63 H 0.0031 0.9399 0.6620 0.023 Uiso 1 1 calc R
C7 C 0.2307(3) 0.57109(13) 0.30955(12) 0.0136(4) Uani 1 1 d .
C13 C 0.5447(3) 1.09719(15) 0.12957(14) 0.0211(4) Uani 1 1 d .
H13 H 0.5125 1.1687 0.1191 0.025 Uiso 1 1 calc R
C11 C 0.7849(3) 0.94547(15) 0.11242(13) 0.0201(4) Uani 1 1 d .
H11 H 0.9132 0.9146 0.0890 0.024 Uiso 1 1 calc R
C6 C 0.1000(3) 0.75573(13) 0.40161(12) 0.0136(4) Uani 1 1 d .
C72 C 0.1459(3) 0.39570(14) 0.36616(14) 0.0206(4) Uani 1 1 d .
H72 H 0.0503 0.3503 0.3955 0.025 Uiso 1 1 calc R
C2 C 0.0422(3) 0.66824(13) 0.12610(12) 0.0132(3) Uani 1 1 d .
C74 C 0.4886(3) 0.42616(15) 0.29330(14) 0.0211(4) Uani 1 1 d .
H74 H 0.6229 0.4006 0.2731 0.025 Uiso 1 1 calc R
C61 C 0.2625(3) 0.77693(14) 0.48510(13) 0.0171(4) Uani 1 1 d .
H61 H 0.3955 0.7444 0.4756 0.020 Uiso 1 1 calc R
C62 C 0.2269(3) 0.84602(14) 0.58197(13) 0.0196(4) Uani 1 1 d .
H62 H 0.3368 0.8611 0.6369 0.024 Uiso 1 1 calc R
C5 C -0.2821(3) 0.59418(15) 0.01368(14) 0.0205(4) Uani 1 1 d .
H5A H -0.3207 0.5708 0.0780 0.031 Uiso 1 1 calc R
H5B H -0.2973 0.5301 -0.0450 0.031 Uiso 1 1 calc R
H5C H -0.3767 0.6508 -0.0009 0.031 Uiso 1 1 calc R
C71 C 0.0895(3) 0.50178(14) 0.35308(13) 0.0174(4) Uani 1 1 d .
H71 H -0.0447 0.5271 0.3737 0.021 Uiso 1 1 calc R
C73 C 0.3460(3) 0.35741(14) 0.33520(14) 0.0214(4) Uani 1 1 d .
H73 H 0.3839 0.2857 0.3427 0.026 Uiso 1 1 calc R
C4 C 0.0417(3) 0.65972(16) -0.06822(14) 0.0227(4) Uani 1 1 d .
H4A H -0.0420 0.7106 -0.1004 0.034 Uiso 1 1 calc R
H4B H 0.0448 0.5889 -0.1181 0.034 Uiso 1 1 calc R
H4C H 0.1877 0.6922 -0.0495 0.034 Uiso 1 1 calc R

loop_
_atom_site_aniso_label
_atom_site_aniso_U_11
_atom_site_aniso_U_22
_atom_site_aniso_U_33
_atom_site_aniso_U_23
_atom_site_aniso_U_13
_atom_site_aniso_U_12
O1 0.0080(6) 0.0188(6) 0.0164(6) 0.0007(5) 0.0022(4) -0.0022(5)
N1 0.0087(7) 0.0152(7) 0.0165(7) 0.0022(5) -0.0001(5) -0.0002(5)
N2 0.0095(7) 0.0156(7) 0.0144(7) 0.0020(5) 0.0015(5) -0.0018(5)
C14 0.0157(9) 0.0172(8) 0.0200(8) 0.0033(7) 0.0013(7) 0.0011(7)
C65 0.0128(9) 0.0166(8) 0.0203(8) 0.0058(6) 0.0018(7) -0.0006(6)
C10 0.0137(9) 0.0188(8) 0.0180(8) 0.0044(7) -0.0001(6) -0.0002(7)
C9 0.0120(8) 0.0162(8) 0.0135(7) 0.0011(6) -0.0013(6) -0.0029(6)
N3 0.0125(8) 0.0260(8) 0.0163(7) 0.0018(6) 0.0011(6) -0.0027(6)
C75 0.0120(9) 0.0184(8) 0.0202(8) 0.0045(7) 0.0014(6) -0.0001(7)
C1 0.0058(8) 0.0144(8) 0.0176(8) 0.0026(6) 0.0007(6) -0.0013(6)
C12 0.0232(10) 0.0263(9) 0.0197(8) 0.0068(7) 0.0022(7) -0.0085(8)
C8 0.0093(8) 0.0143(8) 0.0181(8) 0.0016(6) 0.0015(6) -0.0005(6)
C64 0.0157(9) 0.0175(8) 0.0242(9) 0.0054(7) 0.0072(7) 0.0028(7)
C63 0.0232(10) 0.0169(8) 0.0162(8) 0.0010(6) 0.0076(7) -0.0006(7)
C7 0.0097(8) 0.0161(8) 0.0140(7) 0.0015(6) -0.0014(6) -0.0003(6)
C13 0.0248(10) 0.0170(8) 0.0218(9) 0.0064(7) -0.0001(7) -0.0030(7)
C11 0.0133(9) 0.0274(9) 0.0188(8) 0.0035(7) 0.0017(7) -0.0015(7)
C6 0.0119(8) 0.0128(8) 0.0168(8) 0.0047(6) 0.0032(6) -0.0010(6)
C72 0.0214(10) 0.0184(9) 0.0226(9) 0.0063(7) 0.0037(7) -0.0026(7)
C2 0.0085(8) 0.0110(7) 0.0196(8) 0.0017(6) 0.0012(6) 0.0004(6)
C74 0.0146(9) 0.0210(9) 0.0273(9) 0.0032(7) 0.0009(7) 0.0041(7)
C61 0.0102(8) 0.0197(8) 0.0214(8) 0.0047(7) 0.0017(7) 0.0004(7)
C62 0.0183(9) 0.0212(9) 0.0187(8) 0.0041(7) -0.0012(7) -0.0027(7)
C5 0.0119(9) 0.0261(9) 0.0206(9) -0.0007(7) -0.0013(7) -0.0014(7)
C71 0.0115(9) 0.0195(8) 0.0210(8) 0.0036(7) 0.0027(7) 0.0004(7)
C73 0.0215(10) 0.0163(8) 0.0277(9) 0.0072(7) -0.0004(7) 0.0035(7)
C4 0.0245(10) 0.0254(9) 0.0177(8) 0.0052(7) 0.0005(7) -0.0052(8)

loop_
_atom_type_symbol
_atom_type_description
_atom_type_scat_dispersion_real
_atom_type_scat_dispersion_imag
_atom_type_scat_source
C C 0.0033 0.0016 'International Tables Vol C Tables 4.2.6.8 and 6.1.1.4'
H H 0.0000 0.0000 'International Tables Vol C Tables 4.2.6.8 and 6.1.1.4'
N N 0.0061 0.0033 'International Tables Vol C Tables 4.2.6.8 and 6.1.1.4'
O O 0.0106 0.0060 'International Tables Vol C Tables 4.2.6.8 and 6.1.1.4'

loop_
_geom_angle_atom_site_label_1
_geom_angle_atom_site_label_2
_geom_angle_atom_site_label_3
_geom_angle
C2 O1 N2 104.44(11)
C2 N1 C1 104.36(13)
O1 N2 C1 100.81(11)
O1 N2 C8 104.59(11)
C8 N2 C1 113.06(12)
C9 C14 H14 119.6
C13 C14 H14 119.6
C13 C14 C9 120.78(16)
C64 C65 H65 120.1
C64 C65 C6 119.77(16)
C6 C65 H65 120.1
C9 C10 H10 119.9
C11 C10 H10 119.9
C11 C10 C9 120.26(15)
C14 C9 C8 118.80(14)
C10 C9 C14 118.70(15)
C10 C9 C8 122.41(14)
C2 N3 C5 119.15(14)
C2 N3 C4 124.04(15)
C4 N3 C5 116.74(14)
C7 C75 H75 120.2
C7 C75 C74 119.54(16)
C74 C75 H75 120.2
N1 C1 N2 105.00(12)
N1 C1 C7 108.32(12)
N1 C1 C6 113.02(13)
N2 C1 C7 109.75(12)
N2 C1 C6 110.70(13)
C6 C1 C7 109.91(12)
C13 C12 H12 120.1
C13 C12 C11 119.89(17)
C11 C12 H12 120.1
N2 C8 C9 113.14(13)
N2 C8 H8A 109.0
N2 C8 H8B 109.0
C9 C8 H8A 109.0
C9 C8 H8B 109.0
H8A C8 H8B 107.8
C65 C64 H64 119.8
C63 C64 C65 120.47(16)
C63 C64 H64 119.8
C64 C63 H63 120.1
C64 C63 C62 119.85(15)
C62 C63 H63 120.1
C75 C7 C1 123.46(15)
C75 C7 C71 119.28(14)
C71 C7 C1 117.25(14)
C14 C13 H13 120.1
C12 C13 C14 119.86(16)
C12 C13 H13 120.1
C10 C11 H11 119.8
C12 C11 C10 120.48(16)
C12 C11 H11 119.8
C65 C6 C1 121.80(15)
C65 C6 C61 119.56(15)
C61 C6 C1 118.63(14)
C71 C72 H72 120.2
C71 C72 C73 119.65(16)
C73 C72 H72 120.2
N1 C2 O1 117.25(14)
N1 C2 N3 128.11(16)
N3 C2 O1 114.62(14)
C75 C74 H74 119.6
C73 C74 C75 120.70(16)
C73 C74 H74 119.6
C6 C61 H61 119.8
C62 C61 C6 120.35(16)
C62 C61 H61 119.8
C63 C62 H62 120.0
C61 C62 C63 119.95(16)
C61 C62 H62 120.0
N3 C5 H5A 109.5
N3 C5 H5B 109.5
N3 C5 H5C 109.5
H5A C5 H5B 109.5
H5A C5 H5C 109.5
H5B C5 H5C 109.5
C7 C71 H71 119.5
C72 C71 C7 120.99(16)
C72 C71 H71 119.5
C72 C73 H73 120.1
C74 C73 C72 119.80(15)
C74 C73 H73 120.1
N3 C4 H4A 109.5
N3 C4 H4B 109.5
N3 C4 H4C 109.5
H4A C4 H4B 109.5
H4A C4 H4C 109.5
H4B C4 H4C 109.5

loop_
_geom_bond_atom_site_label_1
_geom_bond_atom_site_label_2
_geom_bond_distance
O1 N2 1.4684(17)
O1 C2 1.384(2)
N1 C1 1.474(2)
N1 C2 1.284(2)
N2 C1 1.512(2)
N2 C8 1.4757(19)
C14 H14 0.9300
C14 C9 1.399(2)
C14 C13 1.391(2)
C65 H65 0.9300
C65 C64 1.390(2)
C65 C6 1.390(2)
C10 H10 0.9300
C10 C9 1.394(2)
C10 C11 1.391(2)
C9 C8 1.508(2)
N3 C2 1.342(2)
N3 C5 1.456(2)
N3 C4 1.450(2)
C75 H75 0.9300
C75 C7 1.391(2)
C75 C74 1.398(2)
C1 C7 1.534(2)
C1 C6 1.519(2)
C12 H12 0.9300
C12 C13 1.385(3)
C12 C11 1.385(2)
C8 H8A 0.9700
C8 H8B 0.9700
C64 H64 0.9300
C64 C63 1.384(3)
C63 H63 0.9300
C63 C62 1.389(2)
C7 C71 1.393(2)
C13 H13 0.9300
C11 H11 0.9300
C6 C61 1.395(2)
C72 H72 0.9300
C72 C71 1.384(2)
C72 C73 1.390(3)
C74 H74 0.9300
C74 C73 1.382(3)
C61 H61 0.9300
C61 C62 1.383(2)
C62 H62 0.9300
C5 H5A 0.9600
C5 H5B 0.9600
C5 H5C 0.9600
C71 H71 0.9300
C73 H73 0.9300
C4 H4A 0.9600
C4 H4B 0.9600
C4 H4C 0.9600

loop_
_geom_torsion_atom_site_label_1
_geom_torsion_atom_site_label_2
_geom_torsion_atom_site_label_3
_geom_torsion_atom_site_label_4
_geom_torsion
O1 N2 C1 N1 -28.12(13)
O1 N2 C1 C7 88.11(13)
O1 N2 C1 C6 -150.40(11)
O1 N2 C8 C9 -64.41(15)
N1 C1 C7 C75 114.86(17)
N1 C1 C7 C71 -64.26(18)
N1 C1 C6 C65 -4.8(2)
N1 C1 C6 C61 176.52(13)
N2 O1 C2 N1 -11.84(16)
N2 O1 C2 N3 169.93(12)
N2 C1 C7 C75 0.8(2)
N2 C1 C7 C71 -178.37(13)
N2 C1 C6 C65 112.65(16)
N2 C1 C6 C61 -66.02(17)
C14 C9 C8 N2 161.55(14)
C65 C64 C63 C62 -1.5(2)
C65 C6 C61 C62 -2.4(2)
C10 C9 C8 N2 -22.0(2)
C9 C14 C13 C12 1.5(3)
C9 C10 C11 C12 1.1(3)
C75 C7 C71 C72 -1.3(2)
C75 C74 C73 C72 -0.5(3)
C1 N1 C2 O1 -6.85(17)
C1 N1 C2 N3 171.09(15)
C1 N2 C8 C9 -173.17(12)
C1 C7 C71 C72 177.85(15)
C1 C6 C61 C62 176.26(15)
C8 N2 C1 N1 82.99(14)
C8 N2 C1 C7 -160.79(12)
C8 N2 C1 C6 -39.29(17)
C64 C65 C6 C1 -177.05(14)
C64 C65 C6 C61 1.6(2)
C64 C63 C62 C61 0.7(3)
C7 C75 C74 C73 -1.0(3)
C7 C1 C6 C65 -125.95(16)
C7 C1 C6 C61 55.38(19)
C13 C14 C9 C10 -1.6(2)
C13 C14 C9 C8 175.02(15)
C13 C12 C11 C10 -1.1(3)
C11 C10 C9 C14 0.3(2)
C11 C10 C9 C8 -176.18(15)
C11 C12 C13 C14 -0.2(3)
C6 C65 C64 C63 0.3(2)
C6 C1 C7 C75 -121.22(17)
C6 C1 C7 C71 59.66(19)
C6 C61 C62 C63 1.3(3)
C2 O1 N2 C1 23.87(13)
C2 O1 N2 C8 -93.64(13)
C2 N1 C1 N2 22.18(14)
C2 N1 C1 C7 -95.02(14)
C2 N1 C1 C6 142.94(13)
C74 C75 C7 C1 -177.22(15)
C74 C75 C7 C71 1.9(2)
C5 N3 C2 O1 174.57(13)
C5 N3 C2 N1 -3.4(2)
C71 C72 C73 C74 1.1(3)
C73 C72 C71 C7 -0.2(3)
C4 N3 C2 O1 -8.6(2)
C4 N3 C2 N1 173.44(15)
